data_1560398
loop_
_publ_author_name
'Amin, A.'
'Newnham, R. E.'
'Cross, L. E.'
'Cox, D. E.'

_publ_section_title
;
 Phenomenological and structural study of a low-temperature phase
 transition in the Pb Zr O3 - Pb Ti O3 system
;
_journal_coden_ASTM JSSCBI
_journal_name_full 'Journal of Solid State Chemistry'
_journal_page_first 248
_journal_page_last 255
_journal_paper_doi 10.1016/0022-4596(81)90091-8
_journal_volume 37
_journal_year 1981
_chemical_formula_structural 'Pb (Zr0.6 Ti0.4) O3'
_chemical_formula_sum 'O3 Pb Ti0.4 Zr0.6'
_space_group_IT_number 161
_space_group_name_Hall 'P 3* -2n'
_space_group_name_H-M_alt 'R 3 c :R'
_symmetry_Int_Tables_number 161
_symmetry_space_group_name_H-M 'R 3 c :R'
_cell_angle_alpha 89.614(3)
_cell_angle_beta 89.614(3)
_cell_angle_gamma 89.614(3)
_cell_formula_units_Z 8
_cell_length_a 8.1730(6)
_cell_length_b 8.1730(6)
_cell_length_c 8.1730(6)
_cell_measurement_temperature 9
_cell_volume 545.90(7)
_refine_ls_R_factor_all 0.104
_cod_data_source_file PbZr0_6Ti0_4O3_R3c_Amin_DC299_1560387.cif
_cod_data_source_block Chateigner_1560387
_cod_original_cell_volume 545.9
_cod_original_sg_symbol_H-M 'R 3 c R'
_cod_original_formula_sum 'O3 Pb1 Ti0.4 Zr0.6'
_cod_database_code 1560398

loop_
_symmetry_equiv_pos_site_id
_symmetry_equiv_pos_as_xyz
1 'z+1/2, y+1/2, x+1/2'
2 'z, x, y'
3 'x+1/2, z+1/2, y+1/2'
4 'y, z, x'
5 'y+1/2, x+1/2, z+1/2'
6 'x, y, z'

loop_
_atom_site_label
_atom_site_type_symbol
_atom_site_symmetry_multiplicity
_atom_site_Wyckoff_symbol
_atom_site_fract_x
_atom_site_fract_y
_atom_site_fract_z
_atom_site_occupancy
_atom_site_attached_hydrogens
_atom_site_B_iso_or_equiv
Pb1 Pb2+ 2 a 0.2843(3) 0.2843 0.2843 1. 0 0.57(5)
Zr1 Zr4+ 2 a 0.0114(5) 0.0114 0.0114 0.6 0 1.50(2)
Ti1 Ti4+ 2 a 0.0114(5) 0.0114 0.0114 0.4 0 1.50(2)
O1 O2- 6 b -.0133(2) 0.2556(2) 0.0077(2) 1. 0 1.24(8)
Pb2 Pb2+ 6 b 0.7843(3) 0.7843 0.2843 1. 0 0.57(5)
Zr2 Zr4+ 6 b 0.5114(5) 0.5114 0.0114 0.6 0 1.50(2)
Ti2 Ti4+ 6 b 0.5114(5) 0.5114 0.0114 0.4 0 1.50(2)
O2 O2- 6 b -.5133(2) 0.7556(2) 0.0077(2) 1. 0 1.24(8)
O3 O2- 6 b -.0133(2) 0.7556(2) 0.5077(2) 1. 0 1.24(8)
O4 O2- 6 b -.5133(2) 0.2556(2) 0.5077(2) 1. 0 1.24(8)

loop_
_atom_type_symbol
_atom_type_oxidation_number
O2- -2
Pb2+ 2
Ti4+ 4
Zr4+ 4
